data_4312158
loop_
_publ_author_name
'Kunhao Li'
'Zhengtao Xu'
'James C. Fettinger'

_publ_section_title
;
 Fluorescent Coordination Networks of
 2,3,6,7,10,11-Hexakis(phenylthio)triphenylene and Silver(I) Triflate
;
_journal_name_full 'Inorganic Chemistry'
_journal_page_first 8018
_journal_page_last 8022
_journal_paper_doi 10.1021/ic048917c
_journal_volume 43
_journal_year 2004
_chemical_formula_sum 'C119 H88 Ag3 F9 O11 S15'
_chemical_formula_weight 2669.40
_chemical_name_systematic
;
 ?
;
_space_group_IT_number 2
_symmetry_cell_setting triclinic
_symmetry_space_group_name_Hall '-P 1'
_symmetry_space_group_name_H-M 'P -1'
_atom_sites_solution_hydrogens geom
_atom_sites_solution_primary direct
_atom_sites_solution_secondary difmap
_audit_creation_method SHELXL-97
_cell_angle_alpha 107.5440(10)
_cell_angle_beta 92.0370(10)
_cell_angle_gamma 104.5550(10)
_cell_formula_units_Z 1
_cell_length_a 12.0730(5)
_cell_length_b 16.3911(7)
_cell_length_c 16.4728(7)
_cell_measurement_temperature 173(2)
_cell_volume 2986.5(2)
_computing_structure_refinement 'SHELXL-97 (Sheldrick, 1997)'
_diffrn_ambient_temperature 173(2)
_diffrn_measured_fraction_theta_full 0.999
_diffrn_measured_fraction_theta_max 0.999
_diffrn_radiation_monochromator graphite
_diffrn_radiation_source 'fine-focus sealed tube'
_diffrn_radiation_type MoK\a
_diffrn_radiation_wavelength 0.71073
_diffrn_reflns_av_R_equivalents 0.0258
_diffrn_reflns_av_sigmaI/netI 0.0216
_diffrn_reflns_limit_h_max 14
_diffrn_reflns_limit_h_min -14
_diffrn_reflns_limit_k_max 19
_diffrn_reflns_limit_k_min -19
_diffrn_reflns_limit_l_max 19
_diffrn_reflns_limit_l_min -19
_diffrn_reflns_number 40178
_diffrn_reflns_theta_full 25.00
_diffrn_reflns_theta_max 25.00
_diffrn_reflns_theta_min 2.16
_exptl_absorpt_coefficient_mu 0.821
_exptl_absorpt_correction_type 'Empirical, SADABS (multi-scan)'
_exptl_crystal_colour Colorless
_exptl_crystal_density_diffrn 1.484
_exptl_crystal_density_method 'not measured'
_exptl_crystal_description Block
_exptl_crystal_F_000 1352
_exptl_crystal_size_max 0.35
_exptl_crystal_size_mid 0.23
_exptl_crystal_size_min 0.10
_refine_diff_density_max 1.566
_refine_diff_density_min -0.726
_refine_diff_density_rms 0.135
_refine_ls_extinction_method none
_refine_ls_goodness_of_fit_ref 1.100
_refine_ls_hydrogen_treatment mixed
_refine_ls_matrix_type full
_refine_ls_number_parameters 726
_refine_ls_number_reflns 10502
_refine_ls_number_restraints 83
_refine_ls_restrained_S_all 1.111
_refine_ls_R_factor_all 0.0829
_refine_ls_R_factor_gt 0.0702
_refine_ls_shift/su_max 0.017
_refine_ls_shift/su_mean 0.001
_refine_ls_structure_factor_coef Fsqd
_refine_ls_weighting_details 'calc w=1/[\s^2^(Fo^2^)+(0.1859P)^2^+1.2543P] where P=(Fo^2^+2Fc^2^)/3'
_refine_ls_weighting_scheme calc
_refine_ls_wR_factor_gt 0.2288
_refine_ls_wR_factor_ref 0.2481
_reflns_number_gt 8489
_reflns_number_total 10502
_reflns_threshold_expression >2sigma(I)
_cod_data_source_file ic048917csi20041108_095203_2.cif
_cod_data_source_block 2
_cod_database_code 4312158

loop_
_symmetry_equiv_pos_as_xyz
'x, y, z'
'-x, -y, -z'

loop_
_atom_site_label
_atom_site_type_symbol
_atom_site_fract_x
_atom_site_fract_y
_atom_site_fract_z
_atom_site_U_iso_or_equiv
_atom_site_adp_type
_atom_site_occupancy
_atom_site_symmetry_multiplicity
_atom_site_calc_flag
_atom_site_refinement_flags
_atom_site_disorder_assembly
_atom_site_disorder_group
Ag1 Ag 0.34023(3) 0.65534(3) 0.84014(2) 0.0618(2) Uani 1 1 d . . .
Ag2 Ag 0.55083(8) 0.03437(5) 0.50978(5) 0.0612(3) Uani 0.50 1 d P . .
S1 S 0.18388(14) 0.50350(8) 0.75916(9) 0.0669(4) Uani 1 1 d . B .
S2 S 0.28938(8) 0.65969(6) 0.68230(7) 0.0414(3) Uani 1 1 d . B .
S3 S 0.54293(11) 0.64535(8) 0.85988(7) 0.0506(3) Uani 1 1 d . . .
S5 S 0.45445(15) 0.55511(9) 0.24733(9) 0.0687(4) Uani 1 1 d D . .
S6 S 0.40016(13) 0.02067(7) 0.37257(8) 0.0599(4) Uani 1 1 d . . .
S7 S 0.67961(16) -0.06398(8) 0.43990(9) 0.0707(4) Uani 1 1 d . A .
O4 O 0.6629(8) 0.1885(5) 0.5394(6) 0.087(3) Uani 0.50 1 d PD A 1
O5 O 0.7530(9) 0.3439(7) 0.5522(8) 0.110(4) Uani 0.50 1 d PD A 1
O6 O 0.7801(9) 0.2886(7) 0.6661(5) 0.096(3) Uani 0.50 1 d PD A 1
S8 S 0.7494(3) 0.2646(2) 0.5712(2) 0.0780(9) Uani 0.50 1 d PD A 1
C51 C 0.867(2) 0.2341(11) 0.5387(11) 0.30(3) Uani 0.50 1 d PD A 1
F4 F 0.9755(10) 0.2961(12) 0.5592(7) 0.198(9) Uani 0.50 1 d PD A 1
F5 F 0.8915(12) 0.1644(11) 0.5590(10) 0.171(5) Uani 0.50 1 d PD A 1
F6 F 0.8618(10) 0.2034(8) 0.4486(7) 0.139(4) Uani 0.50 1 d PD A 1
O1 O 0.2327(8) 0.7153(5) 0.9364(5) 0.110(3) Uani 0.69 1 d PD B 2
O2 O 0.3485(6) -0.1327(6) 0.0178(5) 0.099(2) Uani 0.69 1 d P . 2
O3 O 0.1585(8) 0.8455(5) 0.9413(5) 0.098(2) Uani 0.69 1 d PD C 2
S4 S 0.2367(2) 0.80795(16) 0.98599(16) 0.0688(6) Uani 0.69 1 d PD . 2
C52 C -0.175(2) 0.2149(12) 0.9239(9) 0.50(5) Uani 0.69 1 d PD . 2
F1 F -0.1595(13) 0.1339(7) 0.8752(9) 0.254(9) Uani 0.69 1 d PD D 2
F2 F -0.0592(8) 0.2585(8) 0.9540(8) 0.198(6) Uani 0.69 1 d PD E 2
F3 F 0.2210(11) -0.2414(13) 0.1141(7) 0.212(7) Uani 0.69 1 d P . 2
O1A O 0.3188(18) 0.7765(17) 0.9552(18) 0.187(15) Uani 0.31 1 d PD B 3
O2A O 0.1489(15) 0.8149(17) 1.019(3) 0.53(7) Uani 0.31 1 d PD B 3
O3A O 0.170(5) 0.675(2) 0.996(6) 0.77(13) Uani 0.31 1 d PD B 3
S4A S 0.2426(9) 0.7713(8) 1.0104(5) 0.133(4) Uani 0.31 1 d PD B 3
C1 C 0.2654(4) 0.3958(3) 0.6222(3) 0.0456(9) Uani 1 1 d . B .
H1 H 0.2429 0.3498 0.6471 0.055 Uiso 1 1 calc R . .
C2 C 0.2503(4) 0.4784(3) 0.6639(3) 0.0471(10) Uani 1 1 d . . .
C3 C 0.2891(3) 0.5485(2) 0.6282(3) 0.0396(8) Uani 1 1 d . B .
C4 C 0.3318(3) 0.5299(2) 0.5506(2) 0.0366(8) Uani 1 1 d . . .
H4 H 0.3552 0.5762 0.5262 0.044 Uiso 1 1 calc R B .
C4A C 0.3422(3) 0.4443(2) 0.5055(2) 0.0335(8) Uani 1 1 d . B .
C5A C 0.3784(3) 0.4247(2) 0.4204(2) 0.0340(8) Uani 1 1 d . . .
C5 C 0.3997(3) 0.4884(3) 0.3772(3) 0.0395(8) Uani 1 1 d . B .
H5 H 0.3965 0.5472 0.4067 0.047 Uiso 1 1 calc R . .
C6 C 0.4249(4) 0.4687(3) 0.2943(3) 0.0441(9) Uani 1 1 d . B .
C7 C 0.4281(3) 0.3813(3) 0.2496(3) 0.0408(9) Uani 1 1 d . . .
C8 C 0.4093(3) 0.3185(3) 0.2909(3) 0.0381(8) Uani 1 1 d . B .
H8 H 0.4121 0.2598 0.2605 0.046 Uiso 1 1 calc R . .
C8A C 0.3860(3) 0.3382(2) 0.3769(2) 0.0339(8) Uani 1 1 d . B .
C9 C 0.3705(3) 0.2725(2) 0.4213(2) 0.0360(8) Uani 1 1 d . . .
C10 C 0.3345(3) 0.2913(2) 0.5038(2) 0.0370(8) Uani 1 1 d . . .
C10A C 0.3128(3) 0.3778(2) 0.5447(3) 0.0376(8) Uani 1 1 d . . .
C11 C 0.3909(4) 0.1896(3) 0.3835(3) 0.0408(9) Uani 1 1 d . A .
H11 H 0.4147 0.1764 0.3277 0.049 Uiso 1 1 calc R . .
C12 C 0.3773(4) 0.1265(3) 0.4249(3) 0.0455(9) Uani 1 1 d . . .
C13 C 0.5000(4) 0.0449(3) 0.3018(3) 0.0496(10) Uani 1 1 d . . .
C14 C 0.6128(6) 0.0968(3) 0.3340(5) 0.0828(19) Uani 1 1 d . A .
H14 H 0.6372 0.1195 0.3940 0.099 Uiso 1 1 calc R . .
C15 C 0.6876(8) 0.1141(5) 0.2760(10) 0.132(5) Uani 1 1 d . . .
H15 H 0.7633 0.1516 0.2975 0.158 Uiso 1 1 calc R A .
C16 C 0.6599(13) 0.0816(7) 0.1936(10) 0.145(6) Uani 1 1 d . A .
H16 H 0.7159 0.0926 0.1563 0.174 Uiso 1 1 calc R . .
C17 C 0.5517(10) 0.0325(6) 0.1610(5) 0.104(3) Uani 1 1 d . . .
H17 H 0.5312 0.0113 0.1006 0.125 Uiso 1 1 calc R A .
C18 C 0.4668(6) 0.0112(4) 0.2153(3) 0.0672(14) Uani 1 1 d . A .
H18 H 0.3907 -0.0246 0.1923 0.081 Uiso 1 1 calc R . .
C19 C 0.6217(6) -0.1251(4) 0.3308(3) 0.0668(15) Uani 1 1 d . . .
C20 C 0.6859(7) -0.1044(4) 0.2682(4) 0.0778(18) Uani 1 1 d . A .
H20 H 0.7618 -0.0655 0.2822 0.093 Uiso 1 1 calc R . .
C21 C 0.6324(10) -0.1445(6) 0.1813(5) 0.104(3) Uani 1 1 d . . .
H21 H 0.6738 -0.1305 0.1370 0.125 Uiso 1 1 calc R A .
C22 C 0.5264(11) -0.2010(6) 0.1597(5) 0.108(3) Uani 1 1 d . A .
H22 H 0.4944 -0.2269 0.1012 0.130 Uiso 1 1 calc R . .
C23 C 0.4640(9) -0.2213(5) 0.2231(6) 0.105(3) Uani 1 1 d . . .
H23 H 0.3882 -0.2604 0.2087 0.126 Uiso 1 1 calc R A .
C24 C 0.5133(7) -0.1839(4) 0.3080(4) 0.0823(18) Uani 1 1 d . A .
H24 H 0.4713 -0.1993 0.3514 0.099 Uiso 1 1 calc R . .
C25 C 0.6597(4) -0.1449(3) 0.4931(3) 0.0496(10) Uani 1 1 d . . .
C26 C 0.6793(4) -0.2269(3) 0.4551(3) 0.0466(10) Uani 1 1 d . . .
H26 H 0.7029 -0.2397 0.3993 0.056 Uiso 1 1 calc R . .
C27 C 0.1719(4) 0.4117(2) 0.7919(2) 0.099(3) Uani 1 1 d G . .
C28 C 0.2634(4) 0.3968(3) 0.8334(3) 0.148(5) Uani 1 1 d G B .
H28 H 0.3378 0.4376 0.8438 0.177 Uiso 1 1 calc R . .
C29 C 0.2461(6) 0.3220(3) 0.8599(3) 0.233(11) Uani 1 1 d G B .
H29 H 0.3086 0.3118 0.8883 0.280 Uiso 1 1 calc R . .
C30 C 0.1372(6) 0.2622(3) 0.8447(4) 0.205(9) Uani 1 1 d G B .
H30 H 0.1253 0.2112 0.8628 0.246 Uiso 1 1 calc R . .
C31 C 0.0457(5) 0.2772(3) 0.8032(4) 0.319(16) Uani 1 1 d G B .
H31 H -0.0287 0.2363 0.7928 0.383 Uiso 1 1 calc R . .
C32 C 0.0630(4) 0.3519(2) 0.7767(3) 0.164(5) Uani 1 1 d G B .
H32 H 0.0005 0.3621 0.7483 0.196 Uiso 1 1 calc R . .
C33 C 0.1386(2) 0.65368(16) 0.67354(19) 0.0534(11) Uani 1 1 d G B .
C34 C 0.0950(3) 0.69650(15) 0.74513(19) 0.0757(17) Uani 1 1 d G B .
H34 H 0.1426 0.7249 0.7985 0.091 Uiso 1 1 calc R . .
C35 C -0.0213(3) 0.6977(2) 0.7383(2) 0.113(3) Uani 1 1 d G B .
H35 H -0.0537 0.7262 0.7870 0.136 Uiso 1 1 calc R . .
C36 C -0.0860(2) 0.6572(2) 0.6606(3) 0.133(4) Uani 1 1 d G B .
H36 H -0.1639 0.6590 0.6551 0.160 Uiso 1 1 calc R . .
C37 C -0.0417(3) 0.6137(2) 0.5897(2) 0.134(4) Uani 1 1 d G B .
H37 H -0.0896 0.5838 0.5366 0.161 Uiso 1 1 calc R . .
C38 C 0.0743(3) 0.6134(2) 0.59603(18) 0.085(2) Uani 1 1 d G B .
H38 H 0.1069 0.5856 0.5471 0.102 Uiso 1 1 calc R . .
C39 C 0.3337(10) 0.5198(12) 0.1665(7) 0.084(5) Uani 0.60 1 d PGDU F 1
C40 C 0.2238(13) 0.4743(13) 0.1761(7) 0.135(8) Uani 0.60 1 d PGU F 1
C41 C 0.1325(10) 0.4542(14) 0.1130(9) 0.186(9) Uani 0.60 1 d PGU F 1
C42 C 0.1513(13) 0.4796(14) 0.0402(7) 0.206(14) Uani 0.60 1 d PGU F 1
C43 C 0.2613(17) 0.5251(13) 0.0306(7) 0.213(15) Uani 0.60 1 d PGU F 1
C44 C 0.3525(12) 0.5452(13) 0.0937(8) 0.165(10) Uani 0.60 1 d PGU F 1
C39A C 0.3162(10) 0.529(2) 0.1878(10) 0.075(7) Uani 0.40 1 d PGDU F 2
C40A C 0.2126(17) 0.483(2) 0.2066(10) 0.105(8) Uani 0.40 1 d PGU F 2
C41A C 0.1123(12) 0.460(2) 0.1509(13) 0.186(9) Uani 0.40 1 d PGU F 2
C42A C 0.1155(14) 0.4831(19) 0.0765(11) 0.174(13) Uani 0.40 1 d PGU F 2
C43A C 0.219(2) 0.5298(18) 0.0578(10) 0.179(14) Uani 0.40 1 d PGU F 2
C44A C 0.3194(17) 0.553(2) 0.1134(12) 0.178(15) Uani 0.40 1 d PGU F 2
C45 C 0.6396(3) 0.75371(18) 0.90631(19) 0.0566(12) Uani 1 1 d G . .
C46 C 0.6014(3) 0.8297(2) 0.9224(2) 0.0667(14) Uani 1 1 d G B .
H46 H 0.5228 0.8245 0.9071 0.080 Uiso 1 1 calc R . .
C47 C 0.6782(4) 0.91314(19) 0.9610(2) 0.0849(19) Uani 1 1 d G B .
H47 H 0.6521 0.9650 0.9721 0.102 Uiso 1 1 calc R . .
C48 C 0.7933(3) 0.9206(2) 0.9835(2) 0.102(2) Uani 1 1 d G B .
H48 H 0.8458 0.9777 1.0099 0.123 Uiso 1 1 calc R . .
C49 C 0.8315(3) 0.8447(3) 0.9674(2) 0.126(3) Uani 1 1 d G B .
H49 H 0.9102 0.8498 0.9828 0.152 Uiso 1 1 calc R . .
C50 C 0.7547(3) 0.7612(2) 0.9288(2) 0.092(2) Uani 1 1 d G B .
H50 H 0.7809 0.7093 0.9178 0.110 Uiso 1 1 calc R . .
OS1 O 1.0436(6) 1.0087(5) 0.7912(5) 0.146(5) Uiso 0.50 1 d PRD . .
CS1 C 0.9816(5) 0.9610(4) 0.8185(4) 0.301(12) Uiso 1 1 d RD . .
CS2 C 0.8708(5) 0.9049(4) 0.7575(3) 0.174(5) Uiso 1 1 d RD . .
CS3 C 0.9154(7) 0.9006(6) 0.6798(4) 0.41(2) Uiso 1 1 d RD . .
CS4 C 1.0255(6) 0.9391(6) 0.7092(5) 0.77(6) Uiso 1 1 d RD . .

loop_
_atom_site_aniso_label
_atom_site_aniso_U_11
_atom_site_aniso_U_22
_atom_site_aniso_U_33
_atom_site_aniso_U_23
_atom_site_aniso_U_13
_atom_site_aniso_U_12
Ag1 0.0688(3) 0.0678(3) 0.0492(3) 0.0081(2) 0.01258(19) 0.0314(2)
Ag2 0.0965(6) 0.0530(4) 0.0526(4) 0.0251(4) 0.0134(4) 0.0428(4)
S1 0.0918(10) 0.0441(6) 0.0652(8) 0.0121(6) 0.0433(7) 0.0214(6)
S2 0.0429(5) 0.0324(5) 0.0456(6) 0.0045(4) 0.0016(4) 0.0150(4)
S3 0.0703(7) 0.0573(7) 0.0385(6) 0.0232(5) 0.0136(5) 0.0321(5)
S5 0.1096(11) 0.0537(7) 0.0563(7) 0.0331(6) 0.0182(7) 0.0264(7)
S6 0.1025(10) 0.0394(6) 0.0544(7) 0.0214(5) 0.0309(7) 0.0378(6)
S7 0.1324(13) 0.0433(6) 0.0555(7) 0.0269(6) 0.0322(8) 0.0412(7)
O4 0.121(7) 0.046(4) 0.096(6) 0.023(4) 0.041(5) 0.023(4)
O5 0.093(7) 0.106(7) 0.173(12) 0.090(8) 0.034(7) 0.046(6)
O6 0.097(6) 0.120(8) 0.075(6) 0.038(5) 0.004(5) 0.031(6)
S8 0.099(2) 0.0541(15) 0.0762(19) 0.0169(14) 0.0279(17) 0.0149(15)
C51 0.60(9) 0.24(3) 0.091(15) -0.035(19) -0.10(3) 0.32(5)
F4 0.101(7) 0.32(2) 0.081(7) 0.009(9) -0.018(6) -0.025(10)
F5 0.154(11) 0.216(15) 0.170(12) 0.056(10) 0.005(9) 0.109(11)
F6 0.138(8) 0.157(10) 0.098(7) -0.005(6) 0.014(6) 0.053(7)
O1 0.141(7) 0.094(5) 0.090(5) -0.004(4) 0.059(5) 0.060(5)
O2 0.078(4) 0.102(5) 0.113(6) 0.037(4) 0.012(4) 0.014(4)
O3 0.126(7) 0.086(5) 0.083(5) 0.020(4) 0.017(4) 0.041(5)
S4 0.0824(14) 0.0679(13) 0.0531(13) 0.0014(10) 0.0117(10) 0.0367(11)
C52 0.90(10) 0.22(3) 0.063(10) -0.065(13) 0.21(3) -0.27(4)
F1 0.277(15) 0.169(9) 0.214(12) -0.062(9) 0.172(11) 0.011(9)
F2 0.116(6) 0.179(9) 0.204(10) -0.025(8) 0.088(7) -0.031(6)
F3 0.189(11) 0.40(2) 0.125(8) 0.156(12) 0.047(7) 0.138(13)
O1A 0.091(13) 0.15(2) 0.26(3) -0.01(2) 0.109(18) -0.007(14)
O2A 0.084(16) 0.28(4) 0.79(12) -0.37(7) 0.23(4) -0.07(2)
O3A 0.73(17) 0.26(6) 1.5(3) 0.52(13) 0.8(2) 0.15(8)
S4A 0.188(9) 0.195(10) 0.065(4) 0.047(5) 0.028(4) 0.131(9)
C1 0.059(2) 0.033(2) 0.048(2) 0.0133(17) 0.0172(19) 0.0154(18)
C2 0.059(3) 0.039(2) 0.045(2) 0.0126(18) 0.0182(19) 0.0161(19)
C3 0.045(2) 0.0325(19) 0.043(2) 0.0099(16) 0.0046(17) 0.0163(16)
C4 0.0385(19) 0.0306(18) 0.040(2) 0.0098(15) -0.0015(15) 0.0108(15)
C4A 0.0334(17) 0.0331(18) 0.0352(19) 0.0097(15) -0.0005(14) 0.0132(14)
C5A 0.0320(17) 0.0354(19) 0.0357(19) 0.0108(15) -0.0008(14) 0.0127(14)
C5 0.047(2) 0.0348(19) 0.039(2) 0.0130(16) 0.0028(16) 0.0152(16)
C6 0.054(2) 0.044(2) 0.043(2) 0.0224(18) 0.0037(18) 0.0167(18)
C7 0.045(2) 0.047(2) 0.036(2) 0.0178(17) 0.0033(16) 0.0197(17)
C8 0.0394(19) 0.038(2) 0.040(2) 0.0134(16) 0.0007(16) 0.0152(16)
C8A 0.0340(18) 0.0320(18) 0.0373(19) 0.0115(15) 0.0003(14) 0.0118(14)
C9 0.0374(19) 0.0366(19) 0.0369(19) 0.0131(16) 0.0046(15) 0.0139(15)
C10 0.044(2) 0.0336(19) 0.0371(19) 0.0134(15) 0.0089(16) 0.0145(16)
C10A 0.0394(19) 0.0328(19) 0.041(2) 0.0100(16) 0.0058(16) 0.0126(15)
C11 0.055(2) 0.036(2) 0.036(2) 0.0122(16) 0.0048(17) 0.0207(17)
C12 0.069(3) 0.036(2) 0.039(2) 0.0137(17) 0.0106(19) 0.0258(19)
C13 0.068(3) 0.035(2) 0.053(3) 0.0122(18) 0.012(2) 0.029(2)
C14 0.089(4) 0.038(3) 0.106(5) -0.005(3) -0.003(4) 0.026(3)
C15 0.092(5) 0.044(4) 0.258(14) 0.033(6) 0.078(8) 0.025(3)
C16 0.185(12) 0.088(6) 0.225(14) 0.090(8) 0.144(12) 0.081(8)
C17 0.164(8) 0.117(6) 0.077(4) 0.049(4) 0.063(5) 0.089(7)
C18 0.097(4) 0.073(3) 0.046(3) 0.018(2) 0.017(3) 0.048(3)
C19 0.114(5) 0.058(3) 0.058(3) 0.034(2) 0.035(3) 0.052(3)
C20 0.121(5) 0.078(4) 0.074(4) 0.047(3) 0.045(4) 0.065(4)
C21 0.194(9) 0.112(6) 0.065(4) 0.053(4) 0.061(5) 0.107(7)
C22 0.179(9) 0.089(5) 0.073(5) 0.029(4) -0.002(5) 0.064(6)
C23 0.147(7) 0.078(5) 0.103(6) 0.040(4) -0.001(5) 0.042(5)
C24 0.120(6) 0.071(4) 0.076(4) 0.040(3) 0.021(4) 0.039(4)
C25 0.073(3) 0.041(2) 0.046(2) 0.0205(18) 0.016(2) 0.027(2)
C26 0.066(3) 0.043(2) 0.043(2) 0.0207(18) 0.018(2) 0.026(2)
C27 0.175(8) 0.052(3) 0.083(4) 0.027(3) 0.088(5) 0.038(4)
C28 0.196(10) 0.143(8) 0.208(11) 0.127(8) 0.143(10) 0.126(8)
C29 0.34(2) 0.283(19) 0.278(18) 0.209(17) 0.235(19) 0.269(19)
C30 0.284(19) 0.156(11) 0.29(2) 0.157(13) 0.208(17) 0.127(12)
C31 0.46(4) 0.160(15) 0.35(3) 0.177(19) 0.10(3) -0.026(19)
C32 0.199(12) 0.117(8) 0.180(11) 0.091(8) 0.045(9) -0.004(8)
C33 0.042(2) 0.039(2) 0.071(3) 0.004(2) -0.006(2) 0.0167(18)
C34 0.048(3) 0.087(4) 0.077(4) -0.003(3) 0.004(3) 0.028(3)
C35 0.049(3) 0.111(6) 0.148(7) -0.012(5) 0.006(4) 0.033(3)
C36 0.050(3) 0.122(6) 0.168(9) -0.047(6) -0.027(4) 0.038(4)
C37 0.062(4) 0.110(6) 0.171(9) -0.047(6) -0.049(5) 0.039(4)
C38 0.066(3) 0.069(4) 0.097(5) -0.012(3) -0.021(3) 0.033(3)
C39 0.197(14) 0.047(6) 0.018(6) 0.000(6) -0.009(7) 0.068(8)
C40 0.186(19) 0.172(17) 0.071(12) 0.043(12) -0.032(12) 0.096(15)
C41 0.242(14) 0.188(12) 0.104(15) -0.047(13) -0.110(12) 0.151(11)
C42 0.37(3) 0.129(14) 0.091(16) -0.054(12) -0.119(18) 0.157(19)
C43 0.48(4) 0.121(13) 0.032(10) 0.000(9) -0.059(16) 0.12(2)
C44 0.37(3) 0.084(11) 0.038(6) 0.024(7) -0.039(12) 0.062(14)
C39A 0.166(18) 0.061(11) 0.014(8) -0.006(8) 0.006(8) 0.080(11)
C40A 0.072(11) 0.19(2) 0.067(14) 0.062(14) -0.021(9) 0.050(12)
C41A 0.242(14) 0.188(12) 0.104(15) -0.047(13) -0.110(12) 0.151(11)
C42A 0.29(3) 0.166(18) 0.065(15) -0.055(15) -0.096(17) 0.182(18)
C43A 0.40(4) 0.14(2) 0.017(11) 0.026(13) -0.034(18) 0.12(2)
C44A 0.37(4) 0.090(18) 0.064(17) 0.017(14) -0.03(2) 0.05(2)
C45 0.078(3) 0.066(3) 0.030(2) 0.015(2) 0.005(2) 0.028(2)
C46 0.087(4) 0.062(3) 0.047(3) 0.007(2) 0.011(3) 0.026(3)
C47 0.110(5) 0.075(4) 0.054(3) 0.003(3) 0.020(3) 0.020(4)
C48 0.121(6) 0.102(6) 0.056(4) 0.003(4) -0.005(4) 0.011(5)
C49 0.098(6) 0.136(8) 0.102(6) 0.009(5) -0.051(5) 0.002(5)
C50 0.093(5) 0.104(5) 0.072(4) 0.016(4) -0.018(3) 0.034(4)

loop_
_atom_type_symbol
_atom_type_description
_atom_type_scat_dispersion_real
_atom_type_scat_dispersion_imag
_atom_type_scat_source
C C 0.0033 0.0016 'International Tables Vol C Tables 4.2.6.8 and 6.1.1.4'
H H 0.0000 0.0000 'International Tables Vol C Tables 4.2.6.8 and 6.1.1.4'
O O 0.0106 0.0060 'International Tables Vol C Tables 4.2.6.8 and 6.1.1.4'
S S 0.1246 0.1234 'International Tables Vol C Tables 4.2.6.8 and 6.1.1.4'
Ag Ag -0.8971 1.1015 'International Tables Vol C Tables 4.2.6.8 and 6.1.1.4'
F F 0.0171 0.0103 'International Tables Vol C Tables 4.2.6.8 and 6.1.1.4'

loop_
_geom_angle_atom_site_label_1
_geom_angle_atom_site_label_2
_geom_angle_atom_site_label_3
_geom_angle
_geom_angle_site_symmetry_1
_geom_angle_site_symmetry_3
_geom_angle_publ_flag
O1 Ag1 O1A 30.1(4) . . ?
O1 Ag1 S3 130.1(3) . . ?
O1A Ag1 S3 108.0(7) . . ?
O1 Ag1 S1 98.0(2) . . ?
O1A Ag1 S1 128.0(4) . . ?
S3 Ag1 S1 115.69(5) . . ?
O1 Ag1 S2 113.9(2) . . ?
O1A Ag1 S2 116.0(8) . . ?
S3 Ag1 S2 110.31(3) . . ?
S1 Ag1 S2 73.81(4) . . ?
Ag2 Ag2 O4 154.1(2) 2_656 . ?
Ag2 Ag2 S6 86.40(7) 2_656 2_656 ?
O4 Ag2 S6 109.8(2) . 2_656 ?
Ag2 Ag2 S7 95.74(7) 2_656 . ?
O4 Ag2 S7 107.0(2) . . ?
S6 Ag2 S7 78.41(4) 2_656 . ?
Ag2 Ag2 S6 63.48(6) 2_656 . ?
O4 Ag2 S6 98.6(2) . . ?
S6 Ag2 S6 149.88(4) 2_656 . ?
S7 Ag2 S6 103.32(5) . . ?
C27 S1 C2 103.72(19) . . ?
C27 S1 Ag1 120.70(18) . . ?
C2 S1 Ag1 96.13(15) . . ?
C3 S2 C33 102.41(16) . . ?
C3 S2 Ag1 95.83(14) . . ?
C33 S2 Ag1 105.17(10) . . ?
C45 S3 C7 101.62(18) . 2_666 ?
C45 S3 Ag1 110.33(12) . . ?
C7 S3 Ag1 99.33(13) 2_666 . ?
C6 S5 C39 102.2(6) . . ?
C6 S5 C39A 98.8(10) . . ?
C39 S5 C39A 13.7(9) . . ?
C13 S6 C12 102.6(2) . . ?
C13 S6 Ag2 121.68(16) . 2_656 ?
C12 S6 Ag2 105.15(14) . 2_656 ?
C13 S6 Ag2 99.62(17) . . ?
C12 S6 Ag2 92.52(15) . . ?
Ag2 S6 Ag2 30.12(4) 2_656 . ?
C25 S7 C19 105.0(2) . . ?
C25 S7 Ag2 103.74(16) . . ?
C19 S7 Ag2 109.8(2) . . ?
S8 O4 Ag2 160.2(7) . . ?
O4 S8 O5 123.9(6) . . ?
O4 S8 O6 112.1(5) . . ?
O5 S8 O6 108.1(6) . . ?
O4 S8 C51 103.8(7) . . ?
O5 S8 C51 107.1(8) . . ?
O6 S8 C51 98.5(7) . . ?
F5 C51 F6 101.0(16) . . ?
F5 C51 F4 101.3(19) . . ?
F6 C51 F4 100.2(19) . . ?
F5 C51 S8 118.6(17) . . ?
F6 C51 S8 112.1(14) . . ?
F4 C51 S8 120.6(14) . . ?
S4 O1 Ag1 133.4(6) . . ?
O2 S4 O1 116.0(5) 1_566 . ?
O2 S4 O3 113.6(5) 1_566 . ?
O1 S4 O3 112.2(5) . . ?
O2 S4 C52 106.4(7) 1_566 2_567 ?
O1 S4 C52 97.1(8) . 2_567 ?
O3 S4 C52 109.8(11) . 2_567 ?
F3 C52 F2 118.7(19) 2_556 . ?
F3 C52 F1 111.2(16) 2_556 . ?
F2 C52 F1 97(2) . . ?
F3 C52 S4 118(2) 2_556 2_567 ?
F2 C52 S4 104.8(12) . 2_567 ?
F1 C52 S4 103.8(13) . 2_567 ?
S4A O1A Ag1 125.5(15) . . ?
O1A S4A O2A 124(2) . . ?
O1A S4A O3A 113(2) . . ?
O2A S4A O3A 99(2) . . ?
C2 C1 C10A 122.2(4) . . ?
C2 C1 H1 118.9 . . ?
C10A C1 H1 118.9 . . ?
C1 C2 C3 118.7(4) . . ?
C1 C2 S1 124.2(3) . . ?
C3 C2 S1 117.2(3) . . ?
C4 C3 C2 118.9(4) . . ?
C4 C3 S2 118.6(3) . . ?
C2 C3 S2 122.4(3) . . ?
C3 C4 C4A 122.6(3) . . ?
C3 C4 H4 118.7 . . ?
C4A C4 H4 118.7 . . ?
C10A C4A C4 117.9(3) . . ?
C10A C4A C5A 120.9(3) . . ?
C4 C4A C5A 121.2(3) . . ?
C5 C5A C8A 118.5(3) . . ?
C5 C5A C4A 121.8(3) . . ?
C8A C5A C4A 119.6(3) . . ?
C6 C5 C5A 122.4(4) . . ?
C6 C5 H5 118.8 . . ?
C5A C5 H5 118.8 . . ?
C5 C6 C7 119.2(4) . . ?
C5 C6 S5 118.5(3) . . ?
C7 C6 S5 122.3(3) . . ?
C8 C7 C6 119.4(4) . . ?
C8 C7 S3 121.4(3) . 2_666 ?
C6 C7 S3 119.2(3) . 2_666 ?
C7 C8 C8A 122.1(4) . . ?
C7 C8 H8 118.9 . . ?
C8A C8 H8 118.9 . . ?
C8 C8A C5A 118.3(3) . . ?
C8 C8A C9 121.9(3) . . ?
C5A C8A C9 119.7(3) . . ?
C11 C9 C10 118.7(3) . . ?
C11 C9 C8A 121.0(3) . . ?
C10 C9 C8A 120.3(3) . . ?
C26 C10 C9 118.9(4) 2_656 . ?
C26 C10 C10A 121.5(4) 2_656 . ?
C9 C10 C10A 119.6(3) . . ?
C1 C10A C4A 119.5(4) . . ?
C1 C10A C10 121.5(3) . . ?
C4A C10A C10 119.0(3) . . ?
C12 C11 C9 121.9(4) . . ?
C12 C11 H11 119.1 . . ?
C9 C11 H11 119.1 . . ?
C11 C12 C25 119.5(4) . 2_656 ?
C11 C12 S6 120.1(3) . . ?
C25 C12 S6 120.3(3) 2_656 . ?
C18 C13 C14 120.4(6) . . ?
C18 C13 S6 119.5(4) . . ?
C14 C13 S6 120.1(5) . . ?
C15 C14 C13 117.9(8) . . ?
C15 C14 H14 121.1 . . ?
C13 C14 H14 121.1 . . ?
C16 C15 C14 123.4(10) . . ?
C16 C15 H15 118.3 . . ?
C14 C15 H15 118.3 . . ?
C15 C16 C17 119.9(9) . . ?
C15 C16 H16 120.1 . . ?
C17 C16 H16 120.1 . . ?
C16 C17 C18 121.4(9) . . ?
C16 C17 H17 119.3 . . ?
C18 C17 H17 119.3 . . ?
C13 C18 C17 117.0(7) . . ?
C13 C18 H18 121.5 . . ?
C17 C18 H18 121.5 . . ?
C20 C19 C24 120.0(6) . . ?
C20 C19 S7 117.0(6) . . ?
C24 C19 S7 122.6(4) . . ?
C19 C20 C21 116.8(8) . . ?
C19 C20 H20 121.6 . . ?
C21 C20 H20 121.6 . . ?
C22 C21 C20 122.8(7) . . ?
C22 C21 H21 118.6 . . ?
C20 C21 H21 118.6 . . ?
C21 C22 C23 119.6(8) . . ?
C21 C22 H22 120.2 . . ?
C23 C22 H22 120.2 . . ?
C24 C23 C22 119.2(9) . . ?
C24 C23 H23 120.4 . . ?
C22 C23 H23 120.4 . . ?
C19 C24 C23 121.5(7) . . ?
C19 C24 H24 119.2 . . ?
C23 C24 H24 119.2 . . ?
C26 C25 C12 119.0(4) . 2_656 ?
C26 C25 S7 121.0(3) . . ?
C12 C25 S7 120.0(3) 2_656 . ?
C25 C26 C10 122.0(4) . 2_656 ?
C25 C26 H26 119.0 . . ?
C10 C26 H26 119.0 2_656 . ?
C28 C27 C32 120.0 . . ?
C28 C27 S1 123.45(12) . . ?
C32 C27 S1 116.53(12) . . ?
C29 C28 C27 120.0 . . ?
C29 C28 H28 120.0 . . ?
C27 C28 H28 120.0 . . ?
C28 C29 C30 120.0 . . ?
C28 C29 H29 120.0 . . ?
C30 C29 H29 120.0 . . ?
C29 C30 C31 120.0 . . ?
C29 C30 H30 120.0 . . ?
C31 C30 H30 120.0 . . ?
C32 C31 C30 120.0 . . ?
C32 C31 H31 120.0 . . ?
C30 C31 H31 120.0 . . ?
C31 C32 C27 120.0 . . ?
C31 C32 H32 120.0 . . ?
C27 C32 H32 120.0 . . ?
C38 C33 C34 122.4 . . ?
C38 C33 S2 119.26(16) . . ?
C34 C33 S2 118.17(17) . . ?
C33 C34 C35 119.1 . . ?
C33 C34 H34 120.4 . . ?
C35 C34 H34 120.4 . . ?
C36 C35 C34 118.6 . . ?
C36 C35 H35 120.7 . . ?
C34 C35 H35 120.7 . . ?
C35 C36 C37 121.7 . . ?
C35 C36 H36 119.2 . . ?
C37 C36 H36 119.2 . . ?
C36 C37 C38 119.9 . . ?
C36 C37 H37 120.1 . . ?
C38 C37 H37 120.1 . . ?
C33 C38 C37 118.3 . . ?
C33 C38 H38 120.8 . . ?
C37 C38 H38 120.8 . . ?
C40 C39 C44 120.0 . . ?
C40 C39 S5 123.2(9) . . ?
C44 C39 S5 116.7(9) . . ?
C41 C40 C39 120.0 . . ?
C42 C41 C40 120.0 . . ?
C43 C42 C41 120.0 . . ?
C42 C43 C44 120.0 . . ?
C43 C44 C39 120.0 . . ?
C40A C39A C44A 120.0 . . ?
C40A C39A S5 125.3(15) . . ?
C44A C39A S5 114.4(15) . . ?
C41A C40A C39A 120.0 . . ?
C40A C41A C42A 120.0 . . ?
C43A C42A C41A 120.0 . . ?
C42A C43A C44A 120.0 . . ?
C43A C44A C39A 120.0 . . ?
C46 C45 C50 120.0 . . ?
C46 C45 S3 121.3(2) . . ?
C50 C45 S3 118.6(2) . . ?
C47 C46 C45 120.0 . . ?
C47 C46 H46 120.0 . . ?
C45 C46 H46 120.0 . . ?
C48 C47 C46 120.0 . . ?
C48 C47 H47 120.0 . . ?
C46 C47 H47 120.0 . . ?
C47 C48 C49 120.0 . . ?
C47 C48 H48 120.0 . . ?
C49 C48 H48 120.0 . . ?
C50 C49 C48 120.0 . . ?
C50 C49 H49 120.0 . . ?
C48 C49 H49 120.0 . . ?
C49 C50 C45 120.0 . . ?
C49 C50 H50 120.0 . . ?
C45 C50 H50 120.0 . . ?
CS1 OS1 CS4 90.2 . . ?
OS1 CS1 CS2 113.8 . . ?
OS1 CS1 CS4 51.5 . . ?
CS2 CS1 CS4 74.6 . . ?
CS3 CS2 CS1 98.4 . . ?
CS4 CS3 CS2 99.2 . . ?
CS3 CS4 OS1 113.3 . . ?
CS3 CS4 CS1 87.4 . . ?
OS1 CS4 CS1 38.3 . . ?

loop_
_geom_bond_atom_site_label_1
_geom_bond_atom_site_label_2
_geom_bond_distance
_geom_bond_site_symmetry_2
_geom_bond_publ_flag
Ag1 O1 2.239(6) . ?
Ag1 O1A 2.37(2) . ?
Ag1 S3 2.5096(13) . ?
Ag1 S1 2.6447(15) . ?
Ag1 S2 2.6763(11) . ?
Ag2 Ag2 1.3919(18) 2_656 ?
Ag2 O4 2.438(7) . ?
Ag2 S6 2.4820(13) 2_656 ?
Ag2 S7 2.5709(16) . ?
Ag2 S6 2.7683(16) . ?
S1 C27 1.721(3) . ?
S1 C2 1.773(4) . ?
S2 C3 1.770(4) . ?
S2 C33 1.796(2) . ?
S3 C45 1.783(3) . ?
S3 C7 1.792(4) 2_666 ?
S5 C6 1.777(4) . ?
S5 C39 1.791(6) . ?
S5 C39A 1.791(6) . ?
S6 C13 1.763(5) . ?
S6 C12 1.784(4) . ?
S6 Ag2 2.4820(13) 2_656 ?
S7 C25 1.772(4) . ?
S7 C19 1.788(6) . ?
O4 S8 1.354(8) . ?
O5 S8 1.418(9) . ?
O6 S8 1.500(9) . ?
S8 C51 1.68(3) . ?
C51 F5 1.375(17) . ?
C51 F6 1.409(18) . ?
C51 F4 1.39(2) . ?
O1 S4 1.479(7) . ?
O2 S4 1.423(8) 1_544 ?
O3 S4 1.526(8) . ?
S4 O2 1.423(8) 1_566 ?
S4 C52 1.781(15) 2_567 ?
C52 F3 1.07(3) 2_556 ?
C52 F2 1.39(2) . ?
C52 F1 1.39(2) . ?
C52 S4 1.781(15) 2_567 ?
F3 C52 1.07(3) 2_556 ?
O1A S4A 1.322(14) . ?
O2A S4A 1.47(2) . ?
O3A S4A 1.549(18) . ?
C1 C2 1.381(6) . ?
C1 C10A 1.398(6) . ?
C1 H1 0.9500 . ?
C2 C3 1.430(6) . ?
C3 C4 1.372(6) . ?
C4 C4A 1.415(5) . ?
C4 H4 0.9500 . ?
C4A C10A 1.407(5) . ?
C4A C5A 1.450(5) . ?
C5A C5 1.410(5) . ?
C5A C8A 1.410(5) . ?
C5 C6 1.369(6) . ?
C5 H5 0.9500 . ?
C6 C7 1.411(6) . ?
C7 C8 1.375(6) . ?
C7 S3 1.792(4) 2_666 ?
C8 C8A 1.410(6) . ?
C8 H8 0.9500 . ?
C8A C9 1.455(5) . ?
C9 C11 1.402(5) . ?
C9 C10 1.409(5) . ?
C10 C26 1.398(6) 2_656 ?
C10 C10A 1.468(5) . ?
C11 C12 1.382(6) . ?
C11 H11 0.9500 . ?
C12 C25 1.407(6) 2_656 ?
C13 C18 1.368(7) . ?
C13 C14 1.398(8) . ?
C14 C15 1.381(13) . ?
C14 H14 0.9500 . ?
C15 C16 1.296(18) . ?
C15 H15 0.9500 . ?
C16 C17 1.343(16) . ?
C16 H16 0.9500 . ?
C17 C18 1.430(10) . ?
C17 H17 0.9500 . ?
C18 H18 0.9500 . ?
C19 C20 1.383(8) . ?
C19 C24 1.377(10) . ?
C20 C21 1.433(11) . ?
C20 H20 0.9500 . ?
C21 C22 1.339(13) . ?
C21 H21 0.9500 . ?
C22 C23 1.381(13) . ?
C22 H22 0.9500 . ?
C23 C24 1.388(11) . ?
C23 H23 0.9500 . ?
C24 H24 0.9500 . ?
C25 C26 1.385(6) . ?
C25 C12 1.407(6) 2_656 ?
C26 C10 1.398(6) 2_656 ?
C26 H26 0.9500 . ?
C27 C28 1.3900 . ?
C27 C32 1.3900 . ?
C28 C29 1.3900 . ?
C28 H28 0.9500 . ?
C29 C30 1.3900 . ?
C29 H29 0.9500 . ?
C30 C31 1.3900 . ?
C30 H30 0.9500 . ?
C31 C32 1.3900 . ?
C31 H31 0.9500 . ?
C32 H32 0.9500 . ?
C33 C38 1.3538 . ?
C33 C34 1.3752 . ?
C34 C35 1.4101 . ?
C34 H34 0.9500 . ?
C35 C36 1.3586 . ?
C35 H35 0.9500 . ?
C36 C37 1.3759 . ?
C36 H36 0.9500 . ?
C37 C38 1.4019 . ?
C37 H37 0.9500 . ?
C38 H38 0.9500 . ?
C39 C40 1.3900 . ?
C39 C44 1.3900 . ?
C40 C41 1.3900 . ?
C41 C42 1.3900 . ?
C42 C43 1.3900 . ?
C43 C44 1.3900 . ?
C39A C40A 1.3900 . ?
C39A C44A 1.3900 . ?
C40A C41A 1.3900 . ?
C41A C42A 1.3900 . ?
C42A C43A 1.3900 . ?
C43A C44A 1.3900 . ?
C45 C46 1.3900 . ?
C45 C50 1.3900 . ?
C46 C47 1.3900 . ?
C46 H46 0.9500 . ?
C47 C48 1.3900 . ?
C47 H47 0.9500 . ?
C48 C49 1.3900 . ?
C48 H48 0.9500 . ?
C49 C50 1.3900 . ?
C49 H49 0.9500 . ?
C50 H50 0.9500 . ?
OS1 CS1 1.1477 . ?
OS1 CS4 1.4485 . ?
CS1 CS2 1.5404 . ?
CS1 CS4 1.8510 . ?
CS2 CS3 1.3948 . ?
CS3 CS4 1.3218 . ?
